data_7243200
loop_
_publ_author_name
'Tominaga, Masahide'
'Fujimaru, Kousuke'
'Hyodo, Tadashi'
'Yamaguchi, Kentaro'

_publ_section_title
;
 Selective alkane co-inclusion by methylene- and adamantane-bridged
 macrocycle with biphenyl units
;
_journal_issue 30
_journal_name_full CrystEngComm
_journal_page_first 5157
_journal_page_last 5163
_journal_paper_doi 10.1039/D1CE00722J
_journal_volume 23
_journal_year 2021
_chemical_formula_sum 'C74 H72 O4'
_chemical_formula_weight 1025.31
_space_group_crystal_system monoclinic
_space_group_IT_number 14
_space_group_name_Hall '-P 2ybc'
_space_group_name_H-M_alt 'P 1 21/c 1'
_atom_sites_solution_hydrogens geom
_audit_creation_method SHELXL-2018/3
_audit_update_record
;
2021-05-28 deposited with the CCDC.	2021-06-22 downloaded from the CCDC.
;
_cell_angle_alpha 90
_cell_angle_beta 98.251(6)
_cell_angle_gamma 90
_cell_formula_units_Z 2
_cell_length_a 12.6452(17)
_cell_length_b 29.230(4)
_cell_length_c 7.4103(10)
_cell_measurement_reflns_used 9742
_cell_measurement_temperature 100(2)
_cell_measurement_theta_max 78.44
_cell_measurement_theta_min 3.61
_cell_volume 2710.6(6)
_computing_cell_refinement 'SAINT (Bruker AXS, 2015)'
_computing_data_collection 'APEX3 (Bruker AXS, 2015)'
_computing_data_reduction 'SAINT (Bruker AXS, 2015)'
_computing_molecular_graphics 'ORTEP-3 for Windows (Farrugia, 1997)'
_computing_publication_material 'SHELXLE (H\"ubschle et al., 2011)'
_computing_structure_refinement 'SHELXL-2018/3 (Sheldrick, 2018)'
_computing_structure_solution 'SHELXT 2014/5 (Sheldrick, 2015)'
_diffrn_ambient_temperature 100(2)
_diffrn_detector_area_resol_mean 10.24
_diffrn_measured_fraction_theta_full 1.000
_diffrn_measured_fraction_theta_max 0.969
_diffrn_measurement_device_type 'BrukerD8 goniometer'
_diffrn_measurement_method 'omega and phi scans'
_diffrn_radiation_type CuK\a
_diffrn_radiation_wavelength 1.54178
_diffrn_reflns_av_R_equivalents 0.0355
_diffrn_reflns_av_unetI/netI 0.0201
_diffrn_reflns_Laue_measured_fraction_full 1.000
_diffrn_reflns_Laue_measured_fraction_max 0.969
_diffrn_reflns_limit_h_max 16
_diffrn_reflns_limit_h_min -15
_diffrn_reflns_limit_k_max 33
_diffrn_reflns_limit_k_min -36
_diffrn_reflns_limit_l_max 9
_diffrn_reflns_limit_l_min -8
_diffrn_reflns_number 38128
_diffrn_reflns_point_group_measured_fraction_full 1.000
_diffrn_reflns_point_group_measured_fraction_max 0.969
_diffrn_reflns_theta_full 67.679
_diffrn_reflns_theta_max 79.795
_diffrn_reflns_theta_min 3.024
_diffrn_source 'rotating-anode X-ray tube'
_exptl_absorpt_coefficient_mu 0.584
_exptl_absorpt_correction_T_max 0.9403
_exptl_absorpt_correction_T_min 0.8968
_exptl_absorpt_correction_type empirical
_exptl_absorpt_process_details 'SADABS Sheldrick 1996'
_exptl_crystal_colour colourless
_exptl_crystal_density_diffrn 1.256
_exptl_crystal_description plate
_exptl_crystal_F_000 1096
_exptl_crystal_size_max 0.100
_exptl_crystal_size_mid 0.080
_exptl_crystal_size_min 0.080
_refine_diff_density_max 0.374
_refine_diff_density_min -0.193
_refine_diff_density_rms 0.048
_refine_ls_extinction_method none
_refine_ls_goodness_of_fit_ref 1.038
_refine_ls_hydrogen_treatment constr
_refine_ls_matrix_type full
_refine_ls_number_parameters 354
_refine_ls_number_reflns 5728
_refine_ls_number_restraints 0
_refine_ls_restrained_S_all 1.038
_refine_ls_R_factor_all 0.0602
_refine_ls_R_factor_gt 0.0529
_refine_ls_shift/su_max 0.000
_refine_ls_shift/su_mean 0.000
_refine_ls_structure_factor_coef Fsqd
_refine_ls_weighting_details 'w=1/[\s^2^(Fo^2^)+(0.0930P)^2^+0.7809P] where P=(Fo^2^+2Fc^2^)/3'
_refine_ls_weighting_scheme calc
_refine_ls_wR_factor_gt 0.1500
_refine_ls_wR_factor_ref 0.1565
_reflns_Friedel_coverage 0.000
_reflns_number_gt 4840
_reflns_number_total 5728
_reflns_threshold_expression 'I > 2\s(I)'
_cod_data_source_file d1ce00722j2.cif
_cod_data_source_block 1c
_cod_depositor_comments 'Adding full bibliography for 7243198--7243201.cif.'
_cod_original_cell_volume 2710.7(6)
_cod_original_sg_symbol_H-M 'P 21/c'
_cod_database_code 7243200
_shelx_shelxl_version_number 2018/3
_shelx_space_group_comment
;
The symmetry employed for this shelxl refinement is uniquely defined
by the following loop, which should always be used as a source of
symmetry information in preference to the above space-group names.
They are only intended as comments.
;
_shelx_estimated_absorpt_t_min 0.944
_shelx_estimated_absorpt_t_max 0.955

loop_
_space_group_symop_operation_xyz
'x, y, z'
'-x, y+1/2, -z+1/2'
'-x, -y, -z'
'x, -y-1/2, z-1/2'

loop_
_atom_site_label
_atom_site_type_symbol
_atom_site_fract_x
_atom_site_fract_y
_atom_site_fract_z
_atom_site_U_iso_or_equiv
_atom_site_adp_type
_atom_site_occupancy
_atom_site_site_symmetry_order
_atom_site_calc_flag
_atom_site_refinement_flags_posn
_atom_site_refinement_flags_adp
_atom_site_refinement_flags_occupancy
_atom_site_disorder_assembly
_atom_site_disorder_group
C1 C 0.22424(12) 0.40936(6) 1.3352(2) 0.0375(3) Uani 1 1 d . . . . .
H1A H 0.184713 0.388211 1.405733 0.045 Uiso 1 1 calc R U . . .
H1AB H 0.260545 0.390899 1.250345 0.045 Uiso 1 1 calc R U . . .
C2 C 0.30768(12) 0.43563(6) 1.4657(2) 0.0391(4) Uani 1 1 d . . . . .
H2 H 0.358287 0.413484 1.535315 0.047 Uiso 1 1 calc R U . . .
C3 C 0.36974(12) 0.46803(6) 1.3573(2) 0.0371(3) Uani 1 1 d . . . . .
H3A H 0.407011 0.450105 1.272143 0.044 Uiso 1 1 calc R U . . .
H3AB H 0.424312 0.484609 1.441909 0.044 Uiso 1 1 calc R U . . .
C4 C 0.29372(11) 0.50269(5) 1.2489(2) 0.0340(3) Uani 1 1 d . . . . .
C5 C 0.23625(13) 0.52964(6) 1.3855(2) 0.0398(4) Uani 1 1 d . . . . .
H5A H 0.289514 0.546657 1.471049 0.048 Uiso 1 1 calc R U . . .
H5AB H 0.186621 0.552094 1.318806 0.048 Uiso 1 1 calc R U . . .
C6 C 0.17373(13) 0.49698(6) 1.4929(2) 0.0416(4) Uani 1 1 d . . . . .
H6 H 0.137084 0.514971 1.580564 0.050 Uiso 1 1 calc R U . . .
C7 C 0.25082(13) 0.46301(7) 1.5983(2) 0.0437(4) Uani 1 1 d . . . . .
H7A H 0.304062 0.479667 1.685105 0.052 Uiso 1 1 calc R U . . .
H7AB H 0.210946 0.441999 1.668783 0.052 Uiso 1 1 calc R U . . .
C8 C 0.08968(12) 0.47123(6) 1.3600(2) 0.0376(3) Uani 1 1 d . . . . .
H8A H 0.039939 0.493421 1.291837 0.045 Uiso 1 1 calc R U . . .
H8AB H 0.047735 0.450779 1.429212 0.045 Uiso 1 1 calc R U . . .
C9 C 0.35256(12) 0.53588(5) 1.1390(2) 0.0354(3) Uani 1 1 d . . . . .
C10 C 0.46333(13) 0.53890(6) 1.1606(2) 0.0410(4) Uani 1 1 d . . . . .
H10 H 0.504606 0.518113 1.240341 0.049 Uiso 1 1 calc R U . . .
C11 C 0.51521(12) 0.57127(6) 1.0692(2) 0.0409(4) Uani 1 1 d . . . . .
H11 H 0.591064 0.572459 1.089127 0.049 Uiso 1 1 calc R U . . .
C12 C 0.45883(12) 0.60218(6) 0.9488(2) 0.0371(3) Uani 1 1 d . . . . .
C13 C 0.34767(12) 0.59795(6) 0.9210(2) 0.0390(3) Uani 1 1 d . . . . .
H13 H 0.306528 0.617563 0.835960 0.047 Uiso 1 1 calc R U . . .
C14 C 0.29594(12) 0.56582(6) 1.0146(2) 0.0383(3) Uani 1 1 d . . . . .
H14 H 0.220141 0.564180 0.993300 0.046 Uiso 1 1 calc R U . . .
C15 C 0.51126(12) 0.63722(5) 0.8466(2) 0.0370(3) Uani 1 1 d . . . . .
C16 C 0.60449(12) 0.66128(6) 0.9203(2) 0.0385(3) Uani 1 1 d . . . . .
C17 C 0.64693(13) 0.69446(6) 0.8175(2) 0.0410(4) Uani 1 1 d . . . . .
H17 H 0.710275 0.710200 0.866682 0.049 Uiso 1 1 calc R U . . .
C18 C 0.59679(13) 0.70476(6) 0.6419(2) 0.0415(4) Uani 1 1 d . . . . .
H18 H 0.626096 0.727823 0.573537 0.050 Uiso 1 1 calc R U . . .
C19 C 0.50510(13) 0.68200(6) 0.5655(2) 0.0398(4) Uani 1 1 d . . . . .
C20 C 0.46565(12) 0.64811(5) 0.6695(2) 0.0389(4) Uani 1 1 d . . . . .
H20 H 0.404295 0.631511 0.616959 0.047 Uiso 1 1 calc R U . . .
C21 C 0.74552(16) 0.67180(7) 1.1706(3) 0.0580(5) Uani 1 1 d . . . . .
H21A H 0.800677 0.665540 1.093498 0.087 Uiso 1 1 calc R U . . .
H21B H 0.768661 0.659921 1.293562 0.087 Uiso 1 1 calc R U . . .
H21C H 0.734041 0.704885 1.176625 0.087 Uiso 1 1 calc R U . . .
C22 C 0.44625(14) 0.69394(6) 0.3792(2) 0.0447(4) Uani 1 1 d . . . . .
H22A H 0.460951 0.670329 0.290282 0.054 Uiso 1 1 calc R U . . .
H22B H 0.472696 0.723627 0.339331 0.054 Uiso 1 1 calc R U . . .
C23 C 0.32608(13) 0.69702(5) 0.3816(2) 0.0390(4) Uani 1 1 d . . . . .
C24 C 0.28479(14) 0.72499(6) 0.5048(2) 0.0447(4) Uani 1 1 d . . . . .
H24 H 0.331904 0.744066 0.583007 0.054 Uiso 1 1 calc R U . . .
C25 C 0.17625(14) 0.72595(6) 0.5173(2) 0.0440(4) Uani 1 1 d . . . . .
H25 H 0.150206 0.745442 0.603575 0.053 Uiso 1 1 calc R U . . .
C26 C 0.10551(13) 0.69845(5) 0.4039(2) 0.0386(3) Uani 1 1 d . . . . .
C27 C 0.14462(13) 0.67061(5) 0.2738(2) 0.0351(3) Uani 1 1 d . . . . .
C28 C 0.25446(13) 0.67043(5) 0.2664(2) 0.0360(3) Uani 1 1 d . . . . .
H28 H 0.281160 0.651401 0.179285 0.043 Uiso 1 1 calc R U . . .
C29 C -0.04465(16) 0.72610(7) 0.5349(3) 0.0502(4) Uani 1 1 d . . . . .
H29A H -0.030689 0.758223 0.508773 0.075 Uiso 1 1 calc R U . . .
H29B H -0.010037 0.718458 0.658118 0.075 Uiso 1 1 calc R U . . .
H29C H -0.121871 0.721208 0.526556 0.075 Uiso 1 1 calc R U . . .
C30 C 0.07242(12) 0.64137(5) 0.1463(2) 0.0339(3) Uani 1 1 d . . . . .
C31 C 0.00892(12) 0.60842(6) 0.2113(2) 0.0375(3) Uani 1 1 d . . . . .
H31 H 0.010197 0.605063 0.339058 0.045 Uiso 1 1 calc R U . . .
C32 C -0.05632(12) 0.58032(5) 0.0935(2) 0.0378(3) Uani 1 1 d . . . . .
H32 H -0.097057 0.557374 0.142801 0.045 Uiso 1 1 calc R U . . .
C33 C -0.06417(11) 0.58461(5) -0.0947(2) 0.0332(3) Uani 1 1 d . . . . .
C34 C 0.00241(12) 0.61711(5) -0.1606(2) 0.0363(3) Uani 1 1 d . . . . .
H34 H 0.001472 0.620326 -0.288388 0.044 Uiso 1 1 calc R U . . .
C35 C 0.06980(12) 0.64471(5) -0.0419(2) 0.0367(3) Uani 1 1 d . . . . .
H35 H 0.114772 0.666196 -0.089903 0.044 Uiso 1 1 calc R U . . .
C36 C -0.14482(11) 0.55723(5) -0.22504(19) 0.0330(3) Uani 1 1 d . . . . .
C37 C -0.20927(11) 0.52436(5) -0.1208(2) 0.0326(3) Uani 1 1 d . . . . .
H37A H -0.245358 0.542117 -0.033571 0.039 Uiso 1 1 calc R U . . .
H37B H -0.159679 0.502584 -0.049821 0.039 Uiso 1 1 calc R U . . .
O1 O 0.64865(9) 0.65012(4) 1.09518(17) 0.0487(3) Uani 1 1 d . . . . .
O2 O -0.00298(9) 0.69758(4) 0.40582(16) 0.0452(3) Uani 1 1 d . . . . .

loop_
_atom_site_aniso_label
_atom_site_aniso_U_11
_atom_site_aniso_U_22
_atom_site_aniso_U_33
_atom_site_aniso_U_23
_atom_site_aniso_U_13
_atom_site_aniso_U_12
C1 0.0356(8) 0.0408(8) 0.0352(7) 0.0048(6) 0.0019(6) 0.0004(6)
C2 0.0328(8) 0.0477(9) 0.0350(8) 0.0066(6) -0.0015(6) -0.0003(6)
C3 0.0296(7) 0.0456(9) 0.0343(7) 0.0028(6) -0.0014(6) -0.0008(6)
C4 0.0287(7) 0.0386(8) 0.0337(7) 0.0007(6) 0.0012(6) -0.0012(6)
C5 0.0347(8) 0.0423(9) 0.0418(8) -0.0062(7) 0.0031(6) -0.0030(6)
C6 0.0372(8) 0.0501(9) 0.0384(8) -0.0089(7) 0.0089(6) -0.0024(7)
C7 0.0377(8) 0.0597(10) 0.0326(8) -0.0005(7) 0.0017(6) -0.0085(7)
C8 0.0312(7) 0.0439(8) 0.0380(8) -0.0013(6) 0.0061(6) -0.0014(6)
C9 0.0307(7) 0.0384(8) 0.0361(7) -0.0006(6) 0.0012(6) -0.0014(6)
C10 0.0319(8) 0.0484(9) 0.0407(8) 0.0073(7) -0.0017(6) 0.0008(6)
C11 0.0274(7) 0.0505(9) 0.0430(8) 0.0045(7) -0.0006(6) -0.0011(6)
C12 0.0329(7) 0.0394(8) 0.0374(8) 0.0013(6) -0.0006(6) -0.0022(6)
C13 0.0339(8) 0.0389(8) 0.0418(8) 0.0036(6) -0.0027(6) -0.0005(6)
C14 0.0279(7) 0.0408(8) 0.0442(8) 0.0010(6) -0.0015(6) -0.0025(6)
C15 0.0301(7) 0.0383(8) 0.0413(8) 0.0009(6) 0.0007(6) -0.0011(6)
C16 0.0305(7) 0.0408(8) 0.0418(8) -0.0011(6) -0.0034(6) 0.0019(6)
C17 0.0313(7) 0.0379(8) 0.0512(9) -0.0022(7) -0.0031(6) -0.0041(6)
C18 0.0356(8) 0.0379(8) 0.0497(9) 0.0032(7) 0.0013(7) -0.0062(6)
C19 0.0356(8) 0.0416(8) 0.0408(8) 0.0005(6) 0.0002(6) -0.0040(6)
C20 0.0328(8) 0.0407(8) 0.0409(8) 0.0009(6) -0.0020(6) -0.0066(6)
C21 0.0521(11) 0.0462(10) 0.0653(12) 0.0039(9) -0.0269(9) -0.0034(8)
C22 0.0426(9) 0.0502(10) 0.0389(8) 0.0045(7) -0.0018(7) -0.0096(7)
C23 0.0429(9) 0.0358(8) 0.0356(8) 0.0049(6) -0.0039(6) -0.0043(6)
C24 0.0503(10) 0.0396(9) 0.0402(9) -0.0043(7) -0.0078(7) -0.0058(7)
C25 0.0542(10) 0.0367(8) 0.0387(8) -0.0057(6) -0.0015(7) 0.0023(7)
C26 0.0424(8) 0.0342(8) 0.0372(8) 0.0028(6) -0.0013(6) 0.0022(6)
C27 0.0415(8) 0.0288(7) 0.0330(7) 0.0030(6) -0.0020(6) -0.0011(6)
C28 0.0412(8) 0.0304(7) 0.0346(7) 0.0029(6) -0.0006(6) -0.0015(6)
C29 0.0549(11) 0.0497(10) 0.0460(9) -0.0064(8) 0.0076(8) 0.0068(8)
C30 0.0340(7) 0.0315(7) 0.0347(7) 0.0003(6) -0.0009(6) 0.0017(6)
C31 0.0393(8) 0.0406(8) 0.0313(7) 0.0021(6) 0.0010(6) -0.0024(6)
C32 0.0361(8) 0.0399(8) 0.0364(8) 0.0039(6) 0.0025(6) -0.0055(6)
C33 0.0302(7) 0.0346(7) 0.0339(7) 0.0011(6) 0.0014(6) 0.0006(6)
C34 0.0375(8) 0.0398(8) 0.0307(7) 0.0019(6) 0.0014(6) -0.0026(6)
C35 0.0366(8) 0.0354(8) 0.0373(8) 0.0031(6) 0.0022(6) -0.0032(6)
C36 0.0296(7) 0.0369(8) 0.0318(7) 0.0007(6) 0.0017(6) -0.0019(6)
C37 0.0287(7) 0.0363(8) 0.0317(7) 0.0013(6) 0.0006(5) -0.0002(6)
O1 0.0393(6) 0.0542(7) 0.0476(7) 0.0054(5) -0.0107(5) -0.0064(5)
O2 0.0437(6) 0.0463(7) 0.0445(6) -0.0085(5) 0.0021(5) 0.0039(5)

loop_
_atom_type_symbol
_atom_type_description
_atom_type_scat_dispersion_real
_atom_type_scat_dispersion_imag
_atom_type_scat_source
C C 0.0181 0.0091 'International Tables Vol C Tables 4.2.6.8 and 6.1.1.4'
H H 0.0000 0.0000 'International Tables Vol C Tables 4.2.6.8 and 6.1.1.4'
O O 0.0492 0.0322 'International Tables Vol C Tables 4.2.6.8 and 6.1.1.4'

loop_
_geom_angle_atom_site_label_1
_geom_angle_atom_site_label_2
_geom_angle_atom_site_label_3
_geom_angle
_geom_angle_site_symmetry_1
_geom_angle_site_symmetry_3
_geom_angle_publ_flag
C2 C1 C36 110.66(13) . 3_566 ?
C2 C1 H1A 109.5 . . ?
C36 C1 H1A 109.5 3_566 . ?
C2 C1 H1AB 109.5 . . ?
C36 C1 H1AB 109.5 3_566 . ?
H1A C1 H1AB 108.1 . . ?
C7 C2 C3 109.77(14) . . ?
C7 C2 C1 108.92(13) . . ?
C3 C2 C1 109.75(12) . . ?
C7 C2 H2 109.5 . . ?
C3 C2 H2 109.5 . . ?
C1 C2 H2 109.5 . . ?
C2 C3 C4 110.62(12) . . ?
C2 C3 H3A 109.5 . . ?
C4 C3 H3A 109.5 . . ?
C2 C3 H3AB 109.5 . . ?
C4 C3 H3AB 109.5 . . ?
H3A C3 H3AB 108.1 . . ?
C9 C4 C3 112.36(12) . . ?
C9 C4 C37 110.17(12) . 3_566 ?
C3 C4 C37 108.01(12) . 3_566 ?
C9 C4 C5 109.67(13) . . ?
C3 C4 C5 108.11(12) . . ?
C37 C4 C5 108.41(12) 3_566 . ?
C6 C5 C4 110.41(13) . . ?
C6 C5 H5A 109.6 . . ?
C4 C5 H5A 109.6 . . ?
C6 C5 H5AB 109.6 . . ?
C4 C5 H5AB 109.6 . . ?
H5A C5 H5AB 108.1 . . ?
C7 C6 C5 109.38(13) . . ?
C7 C6 C8 109.96(14) . . ?
C5 C6 C8 109.45(13) . . ?
C7 C6 H6 109.3 . . ?
C5 C6 H6 109.3 . . ?
C8 C6 H6 109.3 . . ?
C2 C7 C6 109.72(13) . . ?
C2 C7 H7A 109.7 . . ?
C6 C7 H7A 109.7 . . ?
C2 C7 H7AB 109.7 . . ?
C6 C7 H7AB 109.7 . . ?
H7A C7 H7AB 108.2 . . ?
C6 C8 C36 110.12(12) . 3_566 ?
C6 C8 H8A 109.6 . . ?
C36 C8 H8A 109.6 3_566 . ?
C6 C8 H8AB 109.6 . . ?
C36 C8 H8AB 109.6 3_566 . ?
H8A C8 H8AB 108.2 . . ?
C10 C9 C14 116.74(14) . . ?
C10 C9 C4 122.64(14) . . ?
C14 C9 C4 120.59(13) . . ?
C11 C10 C9 121.91(15) . . ?
C11 C10 H10 119.0 . . ?
C9 C10 H10 119.0 . . ?
C10 C11 C12 121.52(14) . . ?
C10 C11 H11 119.2 . . ?
C12 C11 H11 119.2 . . ?
C11 C12 C13 116.67(14) . . ?
C11 C12 C15 123.33(14) . . ?
C13 C12 C15 119.96(14) . . ?
C14 C13 C12 121.58(14) . . ?
C14 C13 H13 119.2 . . ?
C12 C13 H13 119.2 . . ?
C13 C14 C9 121.50(14) . . ?
C13 C14 H14 119.3 . . ?
C9 C14 H14 119.3 . . ?
C20 C15 C16 117.40(14) . . ?
C20 C15 C12 118.91(14) . . ?
C16 C15 C12 123.67(14) . . ?
O1 C16 C17 123.14(14) . . ?
O1 C16 C15 116.73(14) . . ?
C17 C16 C15 120.14(15) . . ?
C16 C17 C18 120.18(14) . . ?
C16 C17 H17 119.9 . . ?
C18 C17 H17 119.9 . . ?
C19 C18 C17 121.27(15) . . ?
C19 C18 H18 119.4 . . ?
C17 C18 H18 119.4 . . ?
C18 C19 C20 117.45(15) . . ?
C18 C19 C22 122.39(15) . . ?
C20 C19 C22 120.12(14) . . ?
C19 C20 C15 123.52(14) . . ?
C19 C20 H20 118.2 . . ?
C15 C20 H20 118.2 . . ?
O1 C21 H21A 109.5 . . ?
O1 C21 H21B 109.5 . . ?
H21A C21 H21B 109.5 . . ?
O1 C21 H21C 109.5 . . ?
H21A C21 H21C 109.5 . . ?
H21B C21 H21C 109.5 . . ?
C19 C22 C23 111.31(14) . . ?
C19 C22 H22A 109.4 . . ?
C23 C22 H22A 109.4 . . ?
C19 C22 H22B 109.4 . . ?
C23 C22 H22B 109.4 . . ?
H22A C22 H22B 108.0 . . ?
C24 C23 C28 117.51(16) . . ?
C24 C23 C22 120.94(15) . . ?
C28 C23 C22 121.49(15) . . ?
C23 C24 C25 121.75(15) . . ?
C23 C24 H24 119.1 . . ?
C25 C24 H24 119.1 . . ?
C24 C25 C26 120.25(16) . . ?
C24 C25 H25 119.9 . . ?
C26 C25 H25 119.9 . . ?
O2 C26 C25 124.09(15) . . ?
O2 C26 C27 116.54(14) . . ?
C25 C26 C27 119.34(16) . . ?
C28 C27 C26 118.62(14) . . ?
C28 C27 C30 119.72(14) . . ?
C26 C27 C30 121.65(14) . . ?
C23 C28 C27 122.49(15) . . ?
C23 C28 H28 118.8 . . ?
C27 C28 H28 118.8 . . ?
O2 C29 H29A 109.5 . . ?
O2 C29 H29B 109.5 . . ?
H29A C29 H29B 109.5 . . ?
O2 C29 H29C 109.5 . . ?
H29A C29 H29C 109.5 . . ?
H29B C29 H29C 109.5 . . ?
C31 C30 C35 117.72(14) . . ?
C31 C30 C27 120.89(14) . . ?
C35 C30 C27 121.33(14) . . ?
C32 C31 C30 121.19(14) . . ?
C32 C31 H31 119.4 . . ?
C30 C31 H31 119.4 . . ?
C31 C32 C33 122.01(14) . . ?
C31 C32 H32 119.0 . . ?
C33 C32 H32 119.0 . . ?
C32 C33 C34 116.77(14) . . ?
C32 C33 C36 122.17(13) . . ?
C34 C33 C36 120.99(13) . . ?
C35 C34 C33 121.09(14) . . ?
C35 C34 H34 119.5 . . ?
C33 C34 H34 119.5 . . ?
C34 C35 C30 121.09(14) . . ?
C34 C35 H35 119.5 . . ?
C30 C35 H35 119.5 . . ?
C33 C36 C37 111.34(12) . . ?
C33 C36 C8 111.71(12) . 3_566 ?
C37 C36 C8 108.08(12) . 3_566 ?
C33 C36 C1 109.07(12) . 3_566 ?
C37 C36 C1 107.99(12) . 3_566 ?
C8 C36 C1 108.55(12) 3_566 3_566 ?
C36 C37 C4 112.41(12) . 3_566 ?
C36 C37 H37A 109.1 . . ?
C4 C37 H37A 109.1 3_566 . ?
C36 C37 H37B 109.1 . . ?
C4 C37 H37B 109.1 3_566 . ?
H37A C37 H37B 107.9 . . ?
C16 O1 C21 118.40(14) . . ?
C26 O2 C29 117.51(13) . . ?

loop_
_geom_bond_atom_site_label_1
_geom_bond_atom_site_label_2
_geom_bond_distance
_geom_bond_site_symmetry_2
_geom_bond_publ_flag
C1 C2 1.531(2) . ?
C1 C36 1.547(2) 3_566 ?
C1 H1A 0.9900 . ?
C1 H1AB 0.9900 . ?
C2 C7 1.525(2) . ?
C2 C3 1.529(2) . ?
C2 H2 1.0000 . ?
C3 C4 1.541(2) . ?
C3 H3A 0.9900 . ?
C3 H3AB 0.9900 . ?
C4 C9 1.527(2) . ?
C4 C37 1.5414(19) 3_566 ?
C4 C5 1.544(2) . ?
C5 C6 1.533(2) . ?
C5 H5A 0.9900 . ?
C5 H5AB 0.9900 . ?
C6 C7 1.526(2) . ?
C6 C8 1.538(2) . ?
C6 H6 1.0000 . ?
C7 H7A 0.9900 . ?
C7 H7AB 0.9900 . ?
C8 C36 1.542(2) 3_566 ?
C8 H8A 0.9900 . ?
C8 H8AB 0.9900 . ?
C9 C10 1.390(2) . ?
C9 C14 1.393(2) . ?
C10 C11 1.382(2) . ?
C10 H10 0.9500 . ?
C11 C12 1.392(2) . ?
C11 H11 0.9500 . ?
C12 C13 1.397(2) . ?
C12 C15 1.485(2) . ?
C13 C14 1.386(2) . ?
C13 H13 0.9500 . ?
C14 H14 0.9500 . ?
C15 C20 1.392(2) . ?
C15 C16 1.414(2) . ?
C16 O1 1.375(2) . ?
C16 C17 1.388(2) . ?
C17 C18 1.396(2) . ?
C17 H17 0.9500 . ?
C18 C19 1.385(2) . ?
C18 H18 0.9500 . ?
C19 C20 1.391(2) . ?
C19 C22 1.512(2) . ?
C20 H20 0.9500 . ?
C21 O1 1.420(2) . ?
C21 H21A 0.9800 . ?
C21 H21B 0.9800 . ?
C21 H21C 0.9800 . ?
C22 C23 1.525(2) . ?
C22 H22A 0.9900 . ?
C22 H22B 0.9900 . ?
C23 C24 1.382(2) . ?
C23 C28 1.390(2) . ?
C24 C25 1.389(3) . ?
C24 H24 0.9500 . ?
C25 C26 1.392(2) . ?
C25 H25 0.9500 . ?
C26 O2 1.374(2) . ?
C26 C27 1.404(2) . ?
C27 C28 1.398(2) . ?
C27 C30 1.487(2) . ?
C28 H28 0.9500 . ?
C29 O2 1.425(2) . ?
C29 H29A 0.9800 . ?
C29 H29B 0.9800 . ?
C29 H29C 0.9800 . ?
C30 C31 1.384(2) . ?
C30 C35 1.394(2) . ?
C31 C32 1.382(2) . ?
C31 H31 0.9500 . ?
C32 C33 1.390(2) . ?
C32 H32 0.9500 . ?
C33 C34 1.403(2) . ?
C33 C36 1.527(2) . ?
C34 C35 1.391(2) . ?
C34 H34 0.9500 . ?
C35 H35 0.9500 . ?
C36 C37 1.538(2) . ?
C37 H37A 0.9900 . ?
C37 H37B 0.9900 . ?

loop_
_geom_torsion_atom_site_label_1
_geom_torsion_atom_site_label_2
_geom_torsion_atom_site_label_3
_geom_torsion_atom_site_label_4
_geom_torsion
_geom_torsion_site_symmetry_1
_geom_torsion_site_symmetry_2
_geom_torsion_site_symmetry_3
_geom_torsion_site_symmetry_4
_geom_torsion_publ_flag
C36 C1 C2 C7 60.48(16) 3_566 . . . ?
C36 C1 C2 C3 -59.72(17) 3_566 . . . ?
C7 C2 C3 C4 -59.66(16) . . . . ?
C1 C2 C3 C4 60.02(17) . . . . ?
C2 C3 C4 C9 179.80(13) . . . . ?
C2 C3 C4 C37 -58.48(16) . . . 3_566 ?
C2 C3 C4 C5 58.63(16) . . . . ?
C9 C4 C5 C6 178.18(12) . . . . ?
C3 C4 C5 C6 -59.00(16) . . . . ?
C37 C4 C5 C6 57.85(16) 3_566 . . . ?
C4 C5 C6 C7 60.28(17) . . . . ?
C4 C5 C6 C8 -60.25(17) . . . . ?
C3 C2 C7 C6 59.64(16) . . . . ?
C1 C2 C7 C6 -60.54(17) . . . . ?
C5 C6 C7 C2 -59.90(17) . . . . ?
C8 C6 C7 C2 60.31(17) . . . . ?
C7 C6 C8 C36 -59.22(17) . . . 3_566 ?
C5 C6 C8 C36 60.95(17) . . . 3_566 ?
C3 C4 C9 C10 -10.2(2) . . . . ?
C37 C4 C9 C10 -130.67(16) 3_566 . . . ?
C5 C4 C9 C10 110.07(17) . . . . ?
C3 C4 C9 C14 171.71(14) . . . . ?
C37 C4 C9 C14 51.22(19) 3_566 . . . ?
C5 C4 C9 C14 -68.03(18) . . . . ?
C14 C9 C10 C11 2.7(2) . . . . ?
C4 C9 C10 C11 -175.45(15) . . . . ?
C9 C10 C11 C12 -0.9(3) . . . . ?
C10 C11 C12 C13 -1.8(2) . . . . ?
C10 C11 C12 C15 -179.43(16) . . . . ?
C11 C12 C13 C14 2.6(2) . . . . ?
C15 C12 C13 C14 -179.67(15) . . . . ?
C12 C13 C14 C9 -0.8(3) . . . . ?
C10 C9 C14 C13 -1.9(2) . . . . ?
C4 C9 C14 C13 176.33(14) . . . . ?
C11 C12 C15 C20 144.00(17) . . . . ?
C13 C12 C15 C20 -33.6(2) . . . . ?
C11 C12 C15 C16 -37.5(2) . . . . ?
C13 C12 C15 C16 144.93(17) . . . . ?
C20 C15 C16 O1 -179.94(15) . . . . ?
C12 C15 C16 O1 1.5(2) . . . . ?
C20 C15 C16 C17 0.3(2) . . . . ?
C12 C15 C16 C17 -178.21(15) . . . . ?
O1 C16 C17 C18 -178.69(16) . . . . ?
C15 C16 C17 C18 1.1(3) . . . . ?
C16 C17 C18 C19 -0.8(3) . . . . ?
C17 C18 C19 C20 -0.7(3) . . . . ?
C17 C18 C19 C22 177.10(17) . . . . ?
C18 C19 C20 C15 2.2(3) . . . . ?
C22 C19 C20 C15 -175.69(16) . . . . ?
C16 C15 C20 C19 -2.0(3) . . . . ?
C12 C15 C20 C19 176.60(16) . . . . ?
C18 C19 C22 C23 -134.26(17) . . . . ?
C20 C19 C22 C23 43.5(2) . . . . ?
C19 C22 C23 C24 54.0(2) . . . . ?
C19 C22 C23 C28 -123.09(17) . . . . ?
C28 C23 C24 C25 1.5(2) . . . . ?
C22 C23 C24 C25 -175.63(15) . . . . ?
C23 C24 C25 C26 -0.2(3) . . . . ?
C24 C25 C26 O2 -179.35(15) . . . . ?
C24 C25 C26 C27 -1.5(2) . . . . ?
O2 C26 C27 C28 179.88(13) . . . . ?
C25 C26 C27 C28 1.9(2) . . . . ?
O2 C26 C27 C30 -0.6(2) . . . . ?
C25 C26 C27 C30 -178.59(14) . . . . ?
C24 C23 C28 C27 -1.1(2) . . . . ?
C22 C23 C28 C27 176.01(14) . . . . ?
C26 C27 C28 C23 -0.6(2) . . . . ?
C30 C27 C28 C23 179.91(14) . . . . ?
C28 C27 C30 C31 121.19(17) . . . . ?
C26 C27 C30 C31 -58.3(2) . . . . ?
C28 C27 C30 C35 -55.9(2) . . . . ?
C26 C27 C30 C35 124.61(17) . . . . ?
C35 C30 C31 C32 -1.1(2) . . . . ?
C27 C30 C31 C32 -178.31(14) . . . . ?
C30 C31 C32 C33 -2.1(2) . . . . ?
C31 C32 C33 C34 3.8(2) . . . . ?
C31 C32 C33 C36 -173.27(14) . . . . ?
C32 C33 C34 C35 -2.3(2) . . . . ?
C36 C33 C34 C35 174.75(14) . . . . ?
C33 C34 C35 C30 -0.8(2) . . . . ?
C31 C30 C35 C34 2.5(2) . . . . ?
C27 C30 C35 C34 179.71(14) . . . . ?
C32 C33 C36 C37 -2.3(2) . . . . ?
C34 C33 C36 C37 -179.26(13) . . . . ?
C32 C33 C36 C8 -123.27(16) . . . 3_566 ?
C34 C33 C36 C8 59.80(18) . . . 3_566 ?
C32 C33 C36 C1 116.74(16) . . . 3_566 ?
C34 C33 C36 C1 -60.19(18) . . . 3_566 ?
C33 C36 C37 C4 178.26(12) . . . 3_566 ?
C8 C36 C37 C4 -58.70(15) 3_566 . . 3_566 ?
C1 C36 C37 C4 58.55(16) 3_566 . . 3_566 ?
C17 C16 O1 C21 -3.5(2) . . . . ?
C15 C16 O1 C21 176.72(16) . . . . ?
C25 C26 O2 C29 -1.2(2) . . . . ?
C27 C26 O2 C29 -179.09(14) . . . . ?
